data_4335194
loop_
_publ_author_name
'Lars-Arne Schaper'
'Xuhui Wei'
'Philipp J. Altmann'
'Karl \"Ofele'
'Alexander P\"othig'
'Markus Drees'
'J\'anos Mink'
'Eberhardt Herdtweck'
'Bettina Bechlars'
'Wolfgang A. Herrmann'
'Fritz E. K\"uhn'

_publ_contact_author_address
;
Catalysis Research Center
Technische Universit/"at M/"unchen
Ernst-Otto-Fischer-Str. 1
85747 Garching bei M/"unchen
Germany
;
_publ_contact_author_email alexander.poethig@tum.de
_publ_contact_author_fax '+49(0)89 289 13473'
_publ_contact_author_name
;
Dr. Alexander P\"othig
;
_publ_contact_author_phone '+49(0)89 289 13133'
_publ_section_title
;
 Synthesis and Comparison of Transition Metal Complexes of Abnormal and
 Normal Tetrazolylidenes: A Neglected Ligand Species
;
_journal_name_full 'Inorganic Chemistry'
_journal_page_first 7031
_journal_page_last 7044
_journal_paper_doi 10.1021/ic4005449
_journal_volume 52
_journal_year 2013
_chemical_formula_moiety 'C5 H6 Cl Ir N4 O2'
_chemical_formula_sum 'C5 H6 Cl Ir N4 O2'
_chemical_formula_weight 381.81
_chemical_name_systematic ?
_space_group_IT_number 14
_symmetry_cell_setting monoclinic
_symmetry_Int_Tables_number 14
_symmetry_space_group_name_Hall '-P 2yn'
_symmetry_space_group_name_H-M 'P 1 21/n 1'
_atom_sites_solution_hydrogens geom
_atom_sites_solution_primary direct
_atom_sites_solution_secondary difmap
_cell_angle_alpha 90
_cell_angle_beta 99.3855(10)
_cell_angle_gamma 90
_cell_formula_units_Z 4
_cell_length_a 8.9809(2)
_cell_length_b 7.9092(2)
_cell_length_c 13.9153(3)
_cell_measurement_reflns_used 9883
_cell_measurement_temperature 123(1)
_cell_measurement_theta_max 25.36
_cell_measurement_theta_min 2.52
_cell_volume 975.20(4)
_computing_cell_refinement 'SAINT (Bruker, 2008b)'
_computing_data_collection 'APEX II Control Software (Bruker, 2008a)'
_computing_data_reduction 'SAINT (Bruker, 2008b)'
_computing_molecular_graphics 'PLATON (Spek, 2010)'
_computing_publication_material 'PLATON (Spek, 2010)'
_computing_structure_refinement 'SHELXL97 (Sheldrick, 1998)'
_computing_structure_solution 'SIR92 (Altomare, 1994)'
_diffrn_ambient_temperature 123(1)
_diffrn_detector ' CCD plate '
_diffrn_detector_area_resol_mean 16
_diffrn_measured_fraction_theta_full 0.998
_diffrn_measured_fraction_theta_max 0.998
_diffrn_measurement_device ' \k-geometry diffractometer '
_diffrn_measurement_device_type ' Bruker APEX-II CCD '
_diffrn_measurement_method ' phi- and omega-rotation '
_diffrn_radiation_monochromator graphite
_diffrn_radiation_source 'rotating anode FR591'
_diffrn_radiation_type 'Mo K\a'
_diffrn_radiation_wavelength 0.71073
_diffrn_reflns_av_R_equivalents 0.0667
_diffrn_reflns_av_sigmaI/netI 0.0240
_diffrn_reflns_limit_h_max 10
_diffrn_reflns_limit_h_min -10
_diffrn_reflns_limit_k_max 9
_diffrn_reflns_limit_k_min -9
_diffrn_reflns_limit_l_max 16
_diffrn_reflns_limit_l_min -16
_diffrn_reflns_number 24705
_diffrn_reflns_theta_full 25.36
_diffrn_reflns_theta_max 25.36
_diffrn_reflns_theta_min 2.52
_diffrn_standards_decay_% 0
_exptl_absorpt_coefficient_mu 13.939
_exptl_absorpt_correction_T_max 0.7452
_exptl_absorpt_correction_T_min 0.4390
_exptl_absorpt_correction_type multi-scan
_exptl_absorpt_process_details 'SADABS, Bruker, 2008b'
_exptl_crystal_colour colorless
_exptl_crystal_density_diffrn 2.601
_exptl_crystal_density_meas ?
_exptl_crystal_density_method none
_exptl_crystal_description fragment
_exptl_crystal_F_000 696
_exptl_crystal_size_max 0.19
_exptl_crystal_size_mid 0.18
_exptl_crystal_size_min 0.09
_refine_diff_density_max 1.130
_refine_diff_density_min -0.795
_refine_diff_density_rms 0.127
_refine_ls_extinction_coef 0.00102(18)
_refine_ls_extinction_expression Fc^*^=kFc[1+0.001xFc^2^\l^3^/sin(2\q)]^-1/4^
_refine_ls_extinction_method SHELXL
_refine_ls_goodness_of_fit_ref 1.199
_refine_ls_hydrogen_treatment constr
_refine_ls_matrix_type full
_refine_ls_number_parameters 121
_refine_ls_number_reflns 1784
_refine_ls_number_restraints 0
_refine_ls_restrained_S_all 1.199
_refine_ls_R_factor_all 0.0179
_refine_ls_R_factor_gt 0.0175
_refine_ls_shift/su_max 0.001
_refine_ls_shift/su_mean 0.000
_refine_ls_structure_factor_coef Fsqd
_refine_ls_weighting_details 'w=1/[\s^2^(Fo^2^)+(0.0158P)^2^+1.3307P] where P=(Fo^2^+2Fc^2^)/3'
_refine_ls_weighting_scheme sigma
_refine_ls_wR_factor_gt 0.0444
_refine_ls_wR_factor_ref 0.0446
_reflns_number_gt 1740
_reflns_number_total 1784
_reflns_threshold_expression I>2\s(I)
_cod_data_source_file ic4005449_si_002_6.cif
_cod_data_source_block Compound_2c
_cod_depositor_comments
;
The following automatic conversions were performed:

'_exptl_crystal_density_meas' value 'none' was changed to '?' - the
value is perceived as not measured.

Automatic conversion script
Id: cif_fix_values 3008 2015-01-20 13:52:24Z robertas 
;
_cod_original_sg_symbol_H-M 'P 21/n'
_cod_database_code 4335194

loop_
_symmetry_equiv_pos_site_id
_symmetry_equiv_pos_as_xyz
1 x,y,z
2 1/2-x,1/2+y,1/2-z
3 -x,-y,-z
4 1/2+x,1/2-y,1/2+z

loop_
_atom_site_aniso_label
_atom_site_aniso_U_11
_atom_site_aniso_U_22
_atom_site_aniso_U_33
_atom_site_aniso_U_23
_atom_site_aniso_U_13
_atom_site_aniso_U_12
Ir1 0.0192(1) 0.0183(1) 0.0152(1) -0.0010(1) 0.0056(1) -0.0026(1)
Cl1 0.0237(5) 0.0315(5) 0.0263(5) 0.0081(3) 0.0071(4) 0.0038(3)
O1 0.0341(16) 0.0415(17) 0.0327(16) -0.0055(13) 0.0203(13) 0.0021(13)
O2 0.0432(17) 0.0363(15) 0.0216(15) 0.0047(12) 0.0038(13) 0.0050(12)
N1 0.0195(14) 0.0189(14) 0.0157(14) 0.0003(11) 0.0033(12) -0.0007(11)
N2 0.0205(15) 0.0199(14) 0.0195(15) -0.0003(12) 0.0062(12) -0.0003(11)
N3 0.0183(15) 0.0223(14) 0.0214(17) -0.0005(12) 0.0053(13) 0.0004(12)
N4 0.0209(16) 0.0221(16) 0.0229(18) -0.0018(12) 0.0050(14) 0.0021(12)
C1 0.0231(18) 0.0151(15) 0.0185(18) 0.0032(14) 0.0026(14) -0.0001(14)
C2 0.0246(18) 0.030(2) 0.0221(19) -0.0053(15) 0.0023(15) -0.0061(15)
C3 0.018(2) 0.032(2) 0.032(2) -0.0003(15) 0.0090(18) -0.0013(14)
C4 0.032(2) 0.0189(17) 0.024(2) 0.0024(16) 0.0046(17) -0.0056(16)
C5 0.0302(19) 0.0240(18) 0.0175(18) -0.0079(15) 0.0098(16) -0.0051(15)

loop_
_atom_site_label
_atom_site_type_symbol
_atom_site_thermal_displace_type
_atom_site_fract_x
_atom_site_fract_y
_atom_site_fract_z
_atom_site_occupancy
_atom_site_U_iso_or_equiv
_atom_site_calc_flag
_atom_site_refinement_flags
Ir1 Ir Uani 0.46240(1) 0.08200(2) 0.20471(1) 1.000 0.0173(1) . .
Cl1 Cl Uani 0.58322(11) -0.08387(10) 0.33442(7) 1.000 0.0268(3) . .
O1 O Uani 0.7178(3) 0.0143(4) 0.0912(2) 1.000 0.0344(9) . .
O2 O Uani 0.2891(3) 0.2928(4) 0.04776(18) 1.000 0.0339(9) . .
N1 N Uani 0.2998(3) 0.1976(3) 0.3735(2) 1.000 0.0180(8) . .
N2 N Uani 0.1684(3) 0.1923(4) 0.4062(2) 1.000 0.0196(8) . .
N3 N Uani 0.0836(3) 0.1105(4) 0.3367(2) 1.000 0.0204(9) . .
N4 N Uani 0.1498(4) 0.0618(4) 0.2623(3) 1.000 0.0218(10) . .
C1 C Uani 0.2919(4) 0.1197(4) 0.2853(3) 1.000 0.0190(10) . .
C2 C Uani 0.4275(4) 0.2864(5) 0.4308(3) 1.000 0.0257(11) . .
C3 C Uani -0.0756(5) 0.0724(5) 0.3413(3) 1.000 0.0268(12) . .
C4 C Uani 0.6219(4) 0.0401(5) 0.1332(3) 1.000 0.0250(11) . .
C5 C Uani 0.3567(4) 0.2101(5) 0.1070(3) 1.000 0.0232(11) . .
H21 H Uiso 0.42580 0.40540 0.41100 1.000 0.0390 calc R
H22 H Uiso 0.52210 0.23420 0.41950 1.000 0.0390 calc R
H23 H Uiso 0.42000 0.27900 0.50010 1.000 0.0390 calc R
H31 H Uiso -0.09300 0.08190 0.40880 1.000 0.0400 calc R
H32 H Uiso -0.09910 -0.04280 0.31760 1.000 0.0400 calc R
H33 H Uiso -0.14070 0.15280 0.30040 1.000 0.0400 calc R

loop_
_atom_type_symbol
_atom_type_description
_atom_type_scat_dispersion_real
_atom_type_scat_dispersion_imag
_atom_type_scat_source
O O 0.0106 0.0060 'International Tables Vol C Tables 4.2.6.8 and 6.1.1.4'
N N 0.0061 0.0033 'International Tables Vol C Tables 4.2.6.8 and 6.1.1.4'
Ir Ir -1.4442 7.9887 'International Tables Vol C Tables 4.2.6.8 and 6.1.1.4'
Cl Cl 0.1484 0.1585 'International Tables Vol C Tables 4.2.6.8 and 6.1.1.4'
H H 0.0000 0.0000 'International Tables Vol C Tables 4.2.6.8 and 6.1.1.4'
C C 0.0033 0.0016 'International Tables Vol C Tables 4.2.6.8 and 6.1.1.4'

loop_
_geom_angle_atom_site_label_1
_geom_angle_atom_site_label_2
_geom_angle_atom_site_label_3
_geom_angle
_geom_angle_publ_flag
Cl1 Ir1 C1 87.35(11) yes
Cl1 Ir1 C4 90.67(12) yes
Cl1 Ir1 C5 176.22(12) yes
C1 Ir1 C4 177.90(16) yes
C1 Ir1 C5 89.01(16) yes
C4 Ir1 C5 92.95(17) yes
N2 N1 C1 112.0(3) yes
N2 N1 C2 119.2(3) yes
C1 N1 C2 128.8(3) yes
N1 N2 N3 101.9(3) yes
N2 N3 N4 116.1(3) yes
N2 N3 C3 121.6(3) yes
N4 N3 C3 122.3(3) yes
N3 N4 C1 104.1(3) yes
Ir1 C1 N1 128.3(3) yes
Ir1 C1 N4 125.6(3) yes
N1 C1 N4 106.0(3) yes
Ir1 C4 O1 179.4(4) yes
Ir1 C5 O2 178.1(4) yes
N1 C2 H21 109.00 no
N1 C2 H22 109.00 no
N1 C2 H23 110.00 no
H21 C2 H22 109.00 no
H21 C2 H23 109.00 no
H22 C2 H23 109.00 no
N3 C3 H31 109.00 no
N3 C3 H32 109.00 no
N3 C3 H33 109.00 no
H31 C3 H32 110.00 no
H31 C3 H33 109.00 no
H32 C3 H33 109.00 no

loop_
_geom_bond_atom_site_label_1
_geom_bond_atom_site_label_2
_geom_bond_distance
_geom_bond_publ_flag
Ir1 Cl1 2.3490(9) yes
Ir1 C1 2.062(4) yes
Ir1 C4 1.902(4) yes
Ir1 C5 1.832(4) yes
O1 C4 1.135(5) yes
O2 C5 1.146(5) yes
N1 N2 1.333(4) yes
N1 C1 1.365(5) yes
N1 C2 1.465(5) yes
N2 N3 1.301(4) yes
N3 N4 1.332(5) yes
N3 C3 1.473(5) yes
N4 C1 1.345(5) yes
C2 H21 0.9800 no
C2 H22 0.9800 no
C2 H23 0.9800 no
C3 H31 0.9800 no
C3 H32 0.9800 no
C3 H33 0.9800 no
